data_2003701
loop_
_publ_author_name
'Okabe, N.'
'Tamaki, K.'
'Suga, T.'
'Kohyama, Y.'

_publ_section_title
;
 Aluminium Cupferronate, [Al(C~6~H~5~N~2~O~2~)~3~]
;
_journal_issue 7
_journal_name_full 'Acta Crystallographica Section C'
_journal_page_first 1295
_journal_page_last 1297
_journal_paper_doi 10.1107/S0108270195000102
_journal_volume 51
_journal_year 1995
_chemical_compound_source
;Crystals were obtained by slow evaporation at room temperature of
solutions in 50% ethanol
;
_chemical_formula_moiety '3C6 H5 N2 O2 , Al'
_chemical_formula_sum 'C18 H15 Al N6 O6'
_chemical_formula_weight 438.33
_space_group_IT_number 14
_symmetry_cell_setting monoclinic
_symmetry_space_group_name_Hall '-P 2yn'
_symmetry_space_group_name_H-M 'P 1 21/n 1'
_atom_type_scat_source IntTabIV
_cell_angle_alpha 90
_cell_angle_beta 100.72(3)
_cell_angle_gamma 90
_cell_formula_units_Z 4
_cell_length_a 11.119(6)
_cell_length_b 16.062(3)
_cell_length_c 12.027(4)
_cell_measurement_reflns_used 25
_cell_measurement_temperature 296
_cell_measurement_theta_max 11.75
_cell_measurement_theta_min 10.15
_cell_volume 2110.5(14)
_diffrn_measurement_device 'Rigaku AFC-5R'
_diffrn_measurement_method '\w/2\q scans'
_diffrn_radiation_type MoK\a
_diffrn_radiation_wavelength 0.71069
_diffrn_reflns_av_R_equivalents 0.046
_diffrn_reflns_limit_h_max 14
_diffrn_reflns_limit_h_min 0
_diffrn_reflns_limit_k_max 18
_diffrn_reflns_limit_k_min 0
_diffrn_reflns_limit_l_max 14
_diffrn_reflns_limit_l_min -15
_diffrn_reflns_number 5282
_diffrn_reflns_theta_max 27.5
_diffrn_standards_decay_% 0.92
_diffrn_standards_interval_count 150
_diffrn_standards_interval_time 55
_diffrn_standards_number 3
_exptl_absorpt_coefficient_mu 0.137
_exptl_absorpt_correction_type none
_exptl_crystal_colour colorless
_exptl_crystal_density_diffrn 1.379
_exptl_crystal_density_meas 1.394(1)
_exptl_crystal_density_method 'flotation in CCl~4~/C~6~H~6~ '
_exptl_crystal_description plate
_exptl_crystal_size_max 0.3
_exptl_crystal_size_mid 0.3
_exptl_crystal_size_min 0.2
_refine_diff_density_max 0.34
_refine_diff_density_min -0.33
_refine_ls_extinction_method none
_refine_ls_goodness_of_fit_obs 1.65
_refine_ls_hydrogen_treatment noref
_refine_ls_number_parameters 280
_refine_ls_number_reflns 1987
_refine_ls_R_factor_obs 0.076
_refine_ls_shift/esd_max 0.016
_refine_ls_structure_factor_coef F
_refine_ls_weighting_scheme
;                    sigma
w=4F~o~^2^/\s^2^(F~o~^2^)
;
_refine_ls_wR_factor_obs 0.067
_reflns_number_observed 1987
_reflns_number_total 5035
_reflns_observed_criterion I>1.5\s(I)
_cod_data_source_file mu1149.cif
_cod_data_source_block mu1149a
_cod_original_cell_volume 2110.0(10)
_cod_original_sg_symbol_H-M 'P 21/n'
_cod_database_code 2003701

loop_
_symmetry_equiv_pos_as_xyz
x,y,z
1/2+x,1/2-y,1/2+z
-x,-y,-z
1/2-x,1/2+y,1/2-z

loop_
_atom_site_label
_atom_site_fract_x
_atom_site_fract_y
_atom_site_fract_z
_atom_site_B_iso_or_equiv
Al(1) 0.0428(2) 0.2251(1) 0.4621(1) 4.17(8)
O(1A) 0.0427(4) 0.3263(2) 0.5408(3) 4.6(2)
O(1B) -0.1257(3) 0.2355(2) 0.4067(3) 4.7(2)
O(1C) 0.0749(4) 0.1311(2) 0.3789(3) 4.9(2)
O(2A) 0.2034(3) 0.2236(2) 0.5468(3) 4.9(2)
O(2B) -0.0167(4) 0.1549(2) 0.5656(3) 5.0(2)
O(2C) 0.0791(3) 0.2783(2) 0.3318(3) 4.8(2)
N(1A) 0.1492(4) 0.3404(3) 0.6063(4) 3.9(2)
N(1B) -0.1886(5) 0.1928(3) 0.4688(4) 4.5(2)
N(1C) 0.1055(4) 0.1524(3) 0.2830(4) 4.4(2)
N(2A) 0.2368(4) 0.2876(3) 0.6120(4) 4.5(2)
N(2B) -0.1361(5) 0.1488(3) 0.5529(4) 5.2(3)
N(2C) 0.1087(4) 0.2297(3) 0.2540(4) 4.7(2)
C(1A) 0.1661(6) 0.4165(4) 0.6713(5) 4.3(3)
C(1B) -0.3205(6) 0.1972(5) 0.4398(6) 5.5(3)
C(1C) 0.1393(6) 0.0887(4) 0.2114(5) 4.9(3)
C(2A) 0.0670(7) 0.4681(4) 0.6649(6) 6.3(4)
C(2B) -0.3717(6) 0.2532(5) 0.3600(5) 6.2(4)
C(2C) 0.1680(6) 0.0118(4) 0.2585(6) 6.2(4)
C(3A) 0.084(1) 0.5429(5) 0.7254(8) 8.5(5)
C(3B) -0.4984(8) 0.2564(7) 0.3326(6) 9.0(5)
C(3C) 0.2050(8) -0.0500(4) 0.1930(7) 8.6(5)
C(4A) 0.196(1) 0.5597(5) 0.7899(8) 8.7(5)
C(4B) -0.5663(8) 0.2067(9) 0.3867(9) 11.5(7)
C(4C) 0.210(1) -0.0352(6) 0.0836(9) 12.3(7)
C(5A) 0.2934(8) 0.5064(6) 0.7957(6) 7.4(4)
C(5B) -0.516(1) 0.1519(8) 0.4657(8) 11.3(7)
C(5C) 0.181(1) 0.0416(7) 0.0386(8) 15.0(8)
C(6A) 0.2775(6) 0.4325(4) 0.7356(5) 5.5(3)
C(6B) -0.3890(8) 0.1449(6) 0.4930(7) 8.5(5)
C(6C) 0.146(1) 0.1049(5) 0.1041(6) 9.9(5)
H(2A) -0.0317 0.4517 0.6122 6.9
H(2B) -0.3242 0.2951 0.3121 7.6
H(2C) 0.1631 -0.0127 0.3386 6.4
H(3A) -0.0032 0.5851 0.7161 10.4
H(3B) -0.5372 0.2973 0.2766 11.2
H(3C) 0.2125 -0.1145 0.2069 4.0
H(4A) 0.2052 0.6090 0.8378 10.4
H(4B) -0.6540 0.2116 0.3679 13.7
H(4C) 0.2343 -0.0779 0.0387 14.7
H(5A) 0.3868 0.5097 0.8545 9.0
H(5B) -0.5543 0.1251 0.5414 4.0
H(5C) 0.1919 0.0541 -0.0365 17.7
H(6A) 0.3530 0.4079 0.7240 6.5
H(6B) -0.3359 0.1009 0.5527 4.0
H(6C) 0.1119 0.1672 0.0575 4.0

loop_
_geom_angle_atom_site_label_1
_geom_angle_atom_site_label_2
_geom_angle_atom_site_label_3
_geom_angle
_geom_angle_publ_flag
O(1A) Al(1) O(1B) 90.4(2) yes
O(1A) Al(1) O(2A) 80.1(2) yes
O(1A) Al(1) O(2C) 92.6(2) yes
O(1B) Al(1) O(2A) 167.6(2) yes
O(1B) Al(1) O(2C) 91.1(2) yes
O(1C) Al(1) O(2B) 89.8(2) yes
O(2A) Al(1) O(2B) 92.8(2) yes
O(2B) Al(1) O(2C) 166.0(2) yes
Al(1) O(1B) N(1B) 110.8(3) yes
Al(1) O(2A) N(2A) 116.8(3) yes
Al(1) O(2C) N(2C) 116.3(3) yes
O(1A) N(1A) C(1A) 118.9(4) yes
O(1B) N(1B) N(2B) 121.8(5) yes
N(2B) N(1B) C(1B) 120.7(6) yes
O(1C) N(1C) C(1C) 119.0(5) yes
O(2A) N(2A) N(1A) 111.1(4) yes
O(2C) N(2C) N(1C) 111.0(4) yes
N(1A) C(1A) C(6A) 118.8(6) yes
N(1B) C(1B) C(2B) 118.4(7) yes
C(2B) C(1B) C(6B) 122.6(7) yes
N(1C) C(1C) C(6C) 120.8(6) yes
C(1A) C(2A) C(3A) 117.3(7) yes
C(1C) C(2C) C(3C) 119.0(6) yes
C(2B) C(3B) C(4B) 120.0(8) yes
C(3A) C(4A) C(5A) 122.2(8) yes
C(3C) C(4C) C(5C) 119.7(8) yes
C(4B) C(5B) C(6B) 119.5(9) yes
C(1A) C(6A) C(5A) 118.3(7) yes
C(1C) C(6C) C(5C) 118.7(7) yes
O(1A) Al(1) O(1C) 168.1(2) yes
O(1A) Al(1) O(2B) 98.7(2) yes
O(1B) Al(1) O(1C) 99.1(2) yes
O(1B) Al(1) O(2B) 80.7(2) yes
O(1C) Al(1) O(2A) 91.3(2) yes
O(1C) Al(1) O(2C) 80.3(2) yes
O(2A) Al(1) O(2C) 97.3(2) yes
Al(1) O(1A) N(1A) 111.5(3) yes
Al(1) O(1C) N(1C) 111.5(3) yes
Al(1) O(2B) N(2B) 116.0(3) yes
O(1A) N(1A) N(2A) 120.5(5) yes
N(2A) N(1A) C(1A) 120.6(5) yes
O(1B) N(1B) C(1B) 117.5(5) yes
O(1C) N(1C) N(2C) 120.9(5) yes
N(2C) N(1C) C(1C) 120.1(5) yes
O(2B) N(2B) N(1B) 110.7(5) yes
N(1A) C(1A) C(2A) 117.4(6) yes
C(2A) C(1A) C(6A) 123.8(6) yes
N(1B) C(1B) C(6B) 119.0(7) yes
N(1C) C(1C) C(2C) 117.5(5) yes
C(2C) C(1C) C(6C) 121.7(6) yes
C(1B) C(2B) C(3B) 117.7(7) yes
C(2A) C(3A) C(4A) 119.2(8) yes
C(2C) C(3C) C(4C) 120.2(7) yes
C(3B) C(4B) C(5B) 122.3(9) yes
C(4A) C(5A) C(6A) 119.1(8) yes
C(4C) C(5C) C(6C) 120.7(8) yes
C(1B) C(6B) C(5B) 117.9(8) yes

loop_
_geom_bond_atom_site_label_1
_geom_bond_atom_site_label_2
_geom_bond_distance
_geom_bond_publ_flag
Al(1) O(1A) 1.882(4) yes
Al(1) O(1B) 1.875(4) yes
Al(1) O(1C) 1.881(4) yes
Al(1) O(2A) 1.885(4) yes
Al(1) O(2B) 1.888(4) yes
Al(1) O(2C) 1.894(4) yes
O(1A) N(1A) 1.314(5) yes
O(1B) N(1B) 1.308(5) yes
O(1C) N(1C) 1.308(5) yes
O(2A) N(2A) 1.304(5) yes
O(2B) N(2B) 1.312(6) yes
O(2C) N(2C) 1.307(5) yes
N(1A) N(2A) 1.285(5) yes
N(1A) C(1A) 1.444(6) yes
N(1B) N(2B) 1.282(6) yes
N(1B) C(1B) 1.445(7) yes
N(1C) N(2C) 1.291(6) yes
N(1C) C(1C) 1.432(7) yes
C(1A) C(2A) 1.370(8) yes
C(1A) C(6A) 1.358(8) yes
C(1B) C(2B) 1.361(8) yes
C(1B) C(6B) 1.369(9) yes
C(1C) C(2C) 1.371(8) yes
C(1C) C(6C) 1.331(8) yes
C(2A) C(3A) 1.399(9) yes
C(2B) C(3B) 1.387(9) yes
C(2C) C(3C) 1.377(8) yes
C(3A) C(4A) 1.370(10) yes
C(3B) C(4B) 1.350(10) yes
C(3C) C(4C) 1.350(10) yes
C(4A) C(5A) 1.370(10) yes
C(4B) C(5B) 1.340(10) yes
C(4C) C(5C) 1.360(10) yes
C(5A) C(6A) 1.384(9) yes
C(5B) C(6B) 1.390(10) yes
C(5C) C(6C) 1.380(10) yes
C(2A) H(2A) 1.191 no
C(2B) H(2B) 1.084 no
C(2C) H(2C) 1.052 no
C(3A) H(3A) 1.174 no
C(3B) H(3B) 0.981 no
C(3C) H(3C) 1.051 no
C(4A) H(4A) 0.974 no
C(4B) H(4B) 0.962 no
C(4C) H(4C) 0.941 no
C(5A) H(5A) 1.144 no
C(5B) H(5B) 1.158 no
C(5C) H(5C) 0.957 no
C(6A) H(6A) 0.961 no
C(6B) H(6B) 1.098 no
C(6C) H(6C) 1.175 no
